data_4301210
loop_
_publ_author_name
'Werner Uhl'
'Thomas Abel'
'Alexander Hepp'
'Tom Nilges'
'Friedhelm Rogel'
'Ernst-Ulrich W\"urthwein'
'Nugzar Ghavtadze'

_publ_section_title
;
The Unique Decomposition Behavior of the Dimeric Dialkylaluminum Hydrazide
[(Me3C)2Al-N(H)-N(H)-Me]2-Butane versus Ammonia Elimination
;
_journal_name_full 'Inorganic Chemistry'
_journal_page_first 752
_journal_page_last 759
_journal_paper_doi 10.1021/ic8016134
_journal_volume 48
_journal_year 2009
_chemical_formula_sum 'C18 H46 Ga2 N4'
_chemical_formula_weight 458.03
_chemical_name_systematic
; 
 ? 
;
_space_group_IT_number 14
_symmetry_cell_setting monoclinic
_symmetry_space_group_name_Hall '-P 2ybc'
_symmetry_space_group_name_H-M 'P 1 21/c 1'
_atom_sites_solution_hydrogens geom
_atom_sites_solution_primary direct
_atom_sites_solution_secondary difmap
_audit_creation_method SHELXL-97
_cell_angle_alpha 90.00
_cell_angle_beta 103.00(3)
_cell_angle_gamma 90.00
_cell_formula_units_Z 4
_cell_length_a 11.310(2)
_cell_length_b 12.420(3)
_cell_length_c 17.260(4)
_cell_measurement_temperature 293(2)
_cell_volume 2362.4(9)
_computing_structure_refinement 'SHELXL-97 (Sheldrick, 1997)'
_computing_structure_solution 'SHELXS-97 (Sheldrick, 1990)'
_diffrn_ambient_temperature 293(2)
_diffrn_measured_fraction_theta_full 0.995
_diffrn_measured_fraction_theta_max 0.995
_diffrn_radiation_monochromator graphite
_diffrn_radiation_source 'fine-focus sealed tube'
_diffrn_radiation_type MoK\a
_diffrn_radiation_wavelength 0.71073
_diffrn_reflns_av_R_equivalents 0.0452
_diffrn_reflns_av_sigmaI/netI 0.0437
_diffrn_reflns_limit_h_max 15
_diffrn_reflns_limit_h_min -15
_diffrn_reflns_limit_k_max 17
_diffrn_reflns_limit_k_min -17
_diffrn_reflns_limit_l_max 24
_diffrn_reflns_limit_l_min -24
_diffrn_reflns_number 27446
_diffrn_reflns_theta_full 30.07
_diffrn_reflns_theta_max 30.07
_diffrn_reflns_theta_min 1.85
_exptl_absorpt_coefficient_mu 2.288
_exptl_crystal_colour colorless
_exptl_crystal_density_diffrn 1.288
_exptl_crystal_density_method 'not measured'
_exptl_crystal_description plate
_exptl_crystal_F_000 976
_exptl_crystal_size_max 0.80
_exptl_crystal_size_mid 0.70
_exptl_crystal_size_min 0.11
_refine_diff_density_max 1.312
_refine_diff_density_min -0.730
_refine_diff_density_rms 0.091
_refine_ls_extinction_method none
_refine_ls_goodness_of_fit_ref 1.014
_refine_ls_hydrogen_treatment mixed
_refine_ls_matrix_type full
_refine_ls_number_parameters 239
_refine_ls_number_reflns 6906
_refine_ls_number_restraints 0
_refine_ls_restrained_S_all 1.014
_refine_ls_R_factor_all 0.0654
_refine_ls_R_factor_gt 0.0400
_refine_ls_shift/su_max 0.034
_refine_ls_shift/su_mean 0.002
_refine_ls_structure_factor_coef Fsqd
_refine_ls_weighting_details 'calc w=1/[\s^2^(Fo^2^)+(0.0454P)^2^+1.5166P] where P=(Fo^2^+2Fc^2^)/3'
_refine_ls_weighting_scheme calc
_refine_ls_wR_factor_gt 0.0918
_refine_ls_wR_factor_ref 0.1031
_reflns_number_gt 4963
_reflns_number_total 6906
_reflns_threshold_expression >2sigma(I)
_cod_data_source_file ic8016134_si_002.cif
_cod_data_source_block '_C18H46Ga2N4'
_cod_original_cell_volume 2362.4(8)
_cod_original_sg_symbol_H-M 'P 21/c'
_cod_database_code 4301210

loop_
_symmetry_equiv_pos_as_xyz
'x, y, z'
'-x, y+1/2, -z+1/2'
'-x, -y, -z'
'x, -y-1/2, z-1/2'

loop_
_atom_site_label
_atom_site_type_symbol
_atom_site_fract_x
_atom_site_fract_y
_atom_site_fract_z
_atom_site_U_iso_or_equiv
_atom_site_adp_type
_atom_site_occupancy
_atom_site_symmetry_multiplicity
_atom_site_calc_flag
_atom_site_refinement_flags
_atom_site_disorder_assembly
_atom_site_disorder_group
Ga1 Ga 0.42891(2) 0.53192(2) 0.061162(15) 0.01778(8) Uani 1 1 d . . .
CT1 C 0.2464(2) 0.5206(2) 0.04248(15) 0.0234(5) Uani 1 1 d . . .
CT11 C 0.1875(3) 0.4267(3) -0.0094(2) 0.0384(7) Uani 1 1 d . . .
HT1A H 0.1025 0.4240 -0.0097 0.046 Uiso 1 1 calc R . .
HT1B H 0.2254 0.3605 0.0116 0.046 Uiso 1 1 calc R . .
HT1C H 0.1975 0.4367 -0.0627 0.046 Uiso 1 1 calc R . .
CT12 C 0.1935(3) 0.6254(2) 0.00238(19) 0.0356(7) Uani 1 1 d . . .
HT1D H 0.2142 0.6319 -0.0484 0.043 Uiso 1 1 calc R . .
HT1E H 0.2263 0.6855 0.0353 0.043 Uiso 1 1 calc R . .
HT1F H 0.1069 0.6246 -0.0049 0.043 Uiso 1 1 calc R . .
CT13 C 0.2095(3) 0.5125(3) 0.12262(18) 0.0377(7) Uani 1 1 d . . .
HT1G H 0.2376 0.5750 0.1541 0.045 Uiso 1 1 calc R . .
HT1H H 0.2450 0.4491 0.1502 0.045 Uiso 1 1 calc R . .
HT1I H 0.1227 0.5082 0.1136 0.045 Uiso 1 1 calc R . .
CT2 C 0.5210(2) 0.6020(2) 0.16209(14) 0.0253(5) Uani 1 1 d . . .
CT21 C 0.6558(3) 0.6138(3) 0.16250(17) 0.0344(7) Uani 1 1 d . . .
HT2A H 0.6646 0.6563 0.1177 0.041 Uiso 1 1 calc R . .
HT2B H 0.6906 0.5439 0.1594 0.041 Uiso 1 1 calc R . .
HT2C H 0.6968 0.6487 0.2107 0.041 Uiso 1 1 calc R . .
CT22 C 0.4701(3) 0.7143(2) 0.17099(17) 0.0371(7) Uani 1 1 d . . .
HT2D H 0.3870 0.7084 0.1749 0.044 Uiso 1 1 calc R . .
HT2E H 0.4746 0.7572 0.1255 0.044 Uiso 1 1 calc R . .
HT2F H 0.5167 0.7479 0.2182 0.044 Uiso 1 1 calc R . .
CT23 C 0.5119(3) 0.5324(2) 0.23404(15) 0.0339(6) Uani 1 1 d . . .
HT2G H 0.5592 0.5645 0.2816 0.041 Uiso 1 1 calc R . .
HT2H H 0.5423 0.4615 0.2277 0.041 Uiso 1 1 calc R . .
HT2I H 0.4287 0.5277 0.2378 0.041 Uiso 1 1 calc R . .
N11 N 0.5277(2) 0.40446(17) 0.03777(12) 0.0214(4) Uani 1 1 d . . .
H11 H 0.604(3) 0.386(2) 0.0792(17) 0.029(8) Uiso 1 1 d . . .
N12 N 0.4684(2) 0.30003(18) 0.02882(13) 0.0287(5) Uani 1 1 d . . .
H12 H 0.530(3) 0.255(2) 0.0140(18) 0.039(9) Uiso 1 1 d . . .
C1 C 0.4550(3) 0.2597(2) 0.10545(16) 0.0348(7) Uani 1 1 d . . .
H1A H 0.5329 0.2582 0.1418 0.042 Uiso 1 1 calc R . .
H1B H 0.4218 0.1883 0.0992 0.042 Uiso 1 1 calc R . .
H1C H 0.4014 0.3061 0.1260 0.042 Uiso 1 1 calc R . .
Ga2 Ga 0.05324(2) 0.47531(2) 0.424832(16) 0.02259(8) Uani 1 1 d . . .
CT3 C -0.0439(2) 0.3932(2) 0.33016(15) 0.0264(5) Uani 1 1 d . . .
CT31 C -0.0216(3) 0.4355(3) 0.25211(17) 0.0378(7) Uani 1 1 d . . .
HT3A H -0.0663 0.3928 0.2090 0.045 Uiso 1 1 calc R . .
HT3B H 0.0634 0.4315 0.2530 0.045 Uiso 1 1 calc R . .
HT3C H -0.0480 0.5090 0.2451 0.045 Uiso 1 1 calc R . .
CT32 C -0.0020(3) 0.2758(2) 0.34022(19) 0.0402(7) Uani 1 1 d . . .
HT3D H -0.0155 0.2483 0.3895 0.048 Uiso 1 1 calc R . .
HT3E H 0.0829 0.2719 0.3406 0.048 Uiso 1 1 calc R . .
HT3F H -0.0472 0.2338 0.2969 0.048 Uiso 1 1 calc R . .
CT33 C -0.1801(3) 0.3958(3) 0.32479(19) 0.0414(7) Uani 1 1 d . . .
HT3G H -0.2078 0.4690 0.3205 0.050 Uiso 1 1 calc R . .
HT3H H -0.1972 0.3637 0.3717 0.050 Uiso 1 1 calc R . .
HT3I H -0.2211 0.3562 0.2788 0.050 Uiso 1 1 calc R . .
CT4 C 0.2259(2) 0.5139(2) 0.42383(17) 0.0292(6) Uani 1 1 d . . .
CT41 C 0.3015(3) 0.5533(3) 0.50409(19) 0.0401(7) Uani 1 1 d . . .
HT4A H 0.3837 0.5650 0.5000 0.048 Uiso 1 1 calc R . .
HT4B H 0.2999 0.5000 0.5441 0.048 Uiso 1 1 calc R . .
HT4C H 0.2681 0.6195 0.5184 0.048 Uiso 1 1 calc R . .
CT42 C 0.2245(3) 0.6035(3) 0.3627(2) 0.0426(8) Uani 1 1 d . . .
HT4D H 0.3062 0.6207 0.3601 0.051 Uiso 1 1 calc R . .
HT4E H 0.1861 0.6664 0.3783 0.051 Uiso 1 1 calc R . .
HT4F H 0.1802 0.5797 0.3115 0.051 Uiso 1 1 calc R . .
CT43 C 0.2908(3) 0.4153(3) 0.3989(2) 0.0397(7) Uani 1 1 d . . .
HT4G H 0.2481 0.3914 0.3473 0.048 Uiso 1 1 calc R . .
HT4H H 0.2926 0.3584 0.4368 0.048 Uiso 1 1 calc R . .
HT4I H 0.3723 0.4346 0.3970 0.048 Uiso 1 1 calc R . .
N21 N 0.0269(2) 0.4019(2) 0.52734(17) 0.0451(7) Uani 1 1 d . . .
H21 H 0.0018 0.3224 0.5339 0.050 Uiso 1 1 d . . .
N22 N 0.1341(3) 0.3548(2) 0.57590(18) 0.0510(7) Uani 1 1 d . . .
H22 H 0.1413 0.3034 0.5284 0.050 Uiso 1 1 d . . .
C2 C 0.0975(3) 0.2920(3) 0.63815(18) 0.0475(9) Uani 1 1 d . . .
H2A H 0.0334 0.2435 0.6145 0.057 Uiso 1 1 calc R . .
H2B H 0.0693 0.3397 0.6739 0.057 Uiso 1 1 calc R . .
H2C H 0.1656 0.2516 0.6670 0.057 Uiso 1 1 calc R . .

loop_
_atom_site_aniso_label
_atom_site_aniso_U_11
_atom_site_aniso_U_22
_atom_site_aniso_U_33
_atom_site_aniso_U_23
_atom_site_aniso_U_13
_atom_site_aniso_U_12
Ga1 0.01917(13) 0.01955(13) 0.01552(13) 0.00026(10) 0.00579(10) 0.00078(10)
CT1 0.0218(12) 0.0230(12) 0.0272(13) 0.0030(10) 0.0091(10) 0.0011(10)
CT11 0.0253(14) 0.0391(17) 0.0515(19) -0.0068(14) 0.0101(13) -0.0074(13)
CT12 0.0255(14) 0.0361(16) 0.0469(18) 0.0120(13) 0.0116(13) 0.0064(12)
CT13 0.0307(15) 0.0487(18) 0.0400(17) 0.0060(14) 0.0212(13) 0.0006(13)
CT2 0.0317(14) 0.0282(13) 0.0155(11) -0.0029(10) 0.0042(10) 0.0003(11)
CT21 0.0301(15) 0.0428(17) 0.0269(14) -0.0038(12) -0.0009(12) -0.0023(13)
CT22 0.055(2) 0.0305(15) 0.0256(14) -0.0082(12) 0.0080(13) 0.0026(14)
CT23 0.0440(17) 0.0408(17) 0.0170(12) -0.0004(12) 0.0073(11) 0.0054(14)
N11 0.0247(11) 0.0212(10) 0.0197(10) 0.0010(8) 0.0078(8) 0.0010(9)
N12 0.0369(13) 0.0237(11) 0.0280(12) 0.0035(9) 0.0129(10) -0.0001(10)
C1 0.0461(18) 0.0315(15) 0.0312(15) 0.0102(12) 0.0178(13) 0.0011(13)
Ga2 0.02419(15) 0.02202(15) 0.02166(14) 0.00067(11) 0.00538(11) -0.00016(11)
CT3 0.0286(13) 0.0283(13) 0.0218(12) -0.0003(10) 0.0048(10) -0.0032(11)
CT31 0.0478(19) 0.0433(17) 0.0241(14) -0.0019(12) 0.0118(13) -0.0041(14)
CT32 0.052(2) 0.0272(15) 0.0403(17) -0.0048(13) 0.0090(15) -0.0031(14)
CT33 0.0328(16) 0.054(2) 0.0365(17) -0.0086(15) 0.0070(13) -0.0104(15)
CT4 0.0237(13) 0.0278(14) 0.0365(15) -0.0069(11) 0.0077(11) -0.0006(11)
CT41 0.0315(16) 0.0413(17) 0.0459(18) -0.0108(14) 0.0049(14) -0.0063(13)
CT42 0.0401(18) 0.0411(18) 0.0503(19) 0.0039(15) 0.0177(15) -0.0050(14)
CT43 0.0267(15) 0.0413(17) 0.0519(19) -0.0117(15) 0.0106(14) 0.0051(13)
N21 0.0380(15) 0.0508(17) 0.0435(15) -0.0026(13) 0.0028(12) 0.0000(13)
N22 0.0524(18) 0.0448(17) 0.0549(18) -0.0014(14) 0.0103(15) 0.0005(14)
C2 0.071(2) 0.0413(18) 0.0309(16) 0.0030(14) 0.0123(16) -0.0133(17)

loop_
_atom_type_symbol
_atom_type_description
_atom_type_scat_dispersion_real
_atom_type_scat_dispersion_imag
_atom_type_scat_source
C C 0.0033 0.0016 'International Tables Vol C Tables 4.2.6.8 and 6.1.1.4'
H H 0.0000 0.0000 'International Tables Vol C Tables 4.2.6.8 and 6.1.1.4'
N N 0.0061 0.0033 'International Tables Vol C Tables 4.2.6.8 and 6.1.1.4'
Ga Ga 0.2307 1.6083 'International Tables Vol C Tables 4.2.6.8 and 6.1.1.4'

loop_
_geom_angle_atom_site_label_1
_geom_angle_atom_site_label_2
_geom_angle_atom_site_label_3
_geom_angle
_geom_angle_site_symmetry_1
_geom_angle_site_symmetry_3
_geom_angle_publ_flag
CT2 Ga1 CT1 118.60(11) . . ?
CT2 Ga1 N11 107.95(10) . . ?
CT1 Ga1 N11 120.14(10) . . ?
CT2 Ga1 N11 112.44(10) . 3_665 ?
CT1 Ga1 N11 108.84(10) . 3_665 ?
N11 Ga1 N11 83.61(9) . 3_665 ?
CT12 CT1 CT11 108.0(2) . . ?
CT12 CT1 CT13 107.8(2) . . ?
CT11 CT1 CT13 107.8(2) . . ?
CT12 CT1 Ga1 107.10(17) . . ?
CT11 CT1 Ga1 116.17(18) . . ?
CT13 CT1 Ga1 109.62(18) . . ?
CT1 CT11 HT1A 109.5 . . ?
CT1 CT11 HT1B 109.5 . . ?
HT1A CT11 HT1B 109.5 . . ?
CT1 CT11 HT1C 109.5 . . ?
HT1A CT11 HT1C 109.5 . . ?
HT1B CT11 HT1C 109.5 . . ?
CT1 CT12 HT1D 109.5 . . ?
CT1 CT12 HT1E 109.5 . . ?
HT1D CT12 HT1E 109.5 . . ?
CT1 CT12 HT1F 109.5 . . ?
HT1D CT12 HT1F 109.5 . . ?
HT1E CT12 HT1F 109.5 . . ?
CT1 CT13 HT1G 109.5 . . ?
CT1 CT13 HT1H 109.5 . . ?
HT1G CT13 HT1H 109.5 . . ?
CT1 CT13 HT1I 109.5 . . ?
HT1G CT13 HT1I 109.5 . . ?
HT1H CT13 HT1I 109.5 . . ?
CT21 CT2 CT22 108.0(2) . . ?
CT21 CT2 CT23 107.4(2) . . ?
CT22 CT2 CT23 109.7(2) . . ?
CT21 CT2 Ga1 111.49(18) . . ?
CT22 CT2 Ga1 110.32(18) . . ?
CT23 CT2 Ga1 109.93(18) . . ?
CT2 CT21 HT2A 109.5 . . ?
CT2 CT21 HT2B 109.5 . . ?
HT2A CT21 HT2B 109.5 . . ?
CT2 CT21 HT2C 109.5 . . ?
HT2A CT21 HT2C 109.5 . . ?
HT2B CT21 HT2C 109.5 . . ?
CT2 CT22 HT2D 109.5 . . ?
CT2 CT22 HT2E 109.5 . . ?
HT2D CT22 HT2E 109.5 . . ?
CT2 CT22 HT2F 109.5 . . ?
HT2D CT22 HT2F 109.5 . . ?
HT2E CT22 HT2F 109.5 . . ?
CT2 CT23 HT2G 109.5 . . ?
CT2 CT23 HT2H 109.5 . . ?
HT2G CT23 HT2H 109.5 . . ?
CT2 CT23 HT2I 109.5 . . ?
HT2G CT23 HT2I 109.5 . . ?
HT2H CT23 HT2I 109.5 . . ?
N12 N11 Ga1 117.17(16) . . ?
N12 N11 Ga1 116.69(15) . 3_665 ?
Ga1 N11 Ga1 96.39(9) . 3_665 ?
N12 N11 H11 99.7(16) . . ?
Ga1 N11 H11 117.2(16) . . ?
Ga1 N11 H11 110.7(16) 3_665 . ?
N11 N12 C1 110.5(2) . . ?
N11 N12 H12 101.5(18) . . ?
C1 N12 H12 105.6(18) . . ?
N12 C1 H1A 109.5 . . ?
N12 C1 H1B 109.5 . . ?
H1A C1 H1B 109.5 . . ?
N12 C1 H1C 109.5 . . ?
H1A C1 H1C 109.5 . . ?
H1B C1 H1C 109.5 . . ?
CT4 Ga2 CT3 117.61(11) . . ?
CT4 Ga2 N21 110.18(11) . 3_566 ?
CT3 Ga2 N21 119.51(11) . 3_566 ?
CT4 Ga2 N21 115.98(12) . . ?
CT3 Ga2 N21 108.12(11) . . ?
N21 Ga2 N21 79.72(13) 3_566 . ?
CT31 CT3 CT33 107.8(2) . . ?
CT31 CT3 CT32 108.8(2) . . ?
CT33 CT3 CT32 108.1(2) . . ?
CT31 CT3 Ga2 111.88(19) . . ?
CT33 CT3 Ga2 113.32(19) . . ?
CT32 CT3 Ga2 106.86(18) . . ?
CT3 CT31 HT3A 109.5 . . ?
CT3 CT31 HT3B 109.5 . . ?
HT3A CT31 HT3B 109.5 . . ?
CT3 CT31 HT3C 109.5 . . ?
HT3A CT31 HT3C 109.5 . . ?
HT3B CT31 HT3C 109.5 . . ?
CT3 CT32 HT3D 109.5 . . ?
CT3 CT32 HT3E 109.5 . . ?
HT3D CT32 HT3E 109.5 . . ?
CT3 CT32 HT3F 109.5 . . ?
HT3D CT32 HT3F 109.5 . . ?
HT3E CT32 HT3F 109.5 . . ?
CT3 CT33 HT3G 109.5 . . ?
CT3 CT33 HT3H 109.5 . . ?
HT3G CT33 HT3H 109.5 . . ?
CT3 CT33 HT3I 109.5 . . ?
HT3G CT33 HT3I 109.5 . . ?
HT3H CT33 HT3I 109.5 . . ?
CT42 CT4 CT41 107.9(2) . . ?
CT42 CT4 CT43 108.5(3) . . ?
CT41 CT4 CT43 107.6(2) . . ?
CT42 CT4 Ga2 108.6(2) . . ?
CT41 CT4 Ga2 114.3(2) . . ?
CT43 CT4 Ga2 109.73(19) . . ?
CT4 CT41 HT4A 109.5 . . ?
CT4 CT41 HT4B 109.5 . . ?
HT4A CT41 HT4B 109.5 . . ?
CT4 CT41 HT4C 109.5 . . ?
HT4A CT41 HT4C 109.5 . . ?
HT4B CT41 HT4C 109.5 . . ?
CT4 CT42 HT4D 109.5 . . ?
CT4 CT42 HT4E 109.5 . . ?
HT4D CT42 HT4E 109.5 . . ?
CT4 CT42 HT4F 109.5 . . ?
HT4D CT42 HT4F 109.5 . . ?
HT4E CT42 HT4F 109.5 . . ?
CT4 CT43 HT4G 109.5 . . ?
CT4 CT43 HT4H 109.5 . . ?
HT4G CT43 HT4H 109.5 . . ?
CT4 CT43 HT4I 109.5 . . ?
HT4G CT43 HT4I 109.5 . . ?
HT4H CT43 HT4I 109.5 . . ?
N22 N21 Ga2 117.5(2) . 3_566 ?
N22 N21 Ga2 114.5(2) . . ?
Ga2 N21 Ga2 100.28(13) 3_566 . ?
N22 N21 H21 76.4 . . ?
Ga2 N21 H21 120.5 3_566 . ?
Ga2 N21 H21 127.3 . . ?
N21 N22 C2 107.8(3) . . ?
N21 N22 H22 89.7 . . ?
C2 N22 H22 109.4 . . ?
N22 C2 H2A 109.5 . . ?
N22 C2 H2B 109.5 . . ?
H2A C2 H2B 109.5 . . ?
N22 C2 H2C 109.5 . . ?
H2A C2 H2C 109.5 . . ?
H2B C2 H2C 109.5 . . ?

loop_
_geom_bond_atom_site_label_1
_geom_bond_atom_site_label_2
_geom_bond_distance
_geom_bond_site_symmetry_2
_geom_bond_publ_flag
Ga1 CT2 2.015(3) . ?
Ga1 CT1 2.021(3) . ?
Ga1 N11 2.030(2) . ?
Ga1 N11 2.039(2) 3_665 ?
CT1 CT12 1.531(4) . ?
CT1 CT11 1.529(4) . ?
CT1 CT13 1.536(4) . ?
CT11 HT1A 0.9599 . ?
CT11 HT1B 0.9599 . ?
CT11 HT1C 0.9599 . ?
CT12 HT1D 0.9599 . ?
CT12 HT1E 0.9599 . ?
CT12 HT1F 0.9599 . ?
CT13 HT1G 0.9599 . ?
CT13 HT1H 0.9599 . ?
CT13 HT1I 0.9599 . ?
CT2 CT21 1.530(4) . ?
CT2 CT22 1.531(4) . ?
CT2 CT23 1.535(4) . ?
CT21 HT2A 0.9599 . ?
CT21 HT2B 0.9599 . ?
CT21 HT2C 0.9599 . ?
CT22 HT2D 0.9599 . ?
CT22 HT2E 0.9599 . ?
CT22 HT2F 0.9599 . ?
CT23 HT2G 0.9599 . ?
CT23 HT2H 0.9599 . ?
CT23 HT2I 0.9599 . ?
N11 N12 1.452(3) . ?
N11 Ga1 2.039(2) 3_665 ?
N11 H11 1.01(3) . ?
N12 C1 1.454(3) . ?
N12 H12 0.98(3) . ?
C1 H1A 0.9599 . ?
C1 H1B 0.9599 . ?
C1 H1C 0.9599 . ?
Ga2 CT4 2.015(3) . ?
Ga2 CT3 2.027(3) . ?
Ga2 N21 2.041(3) 3_566 ?
Ga2 N21 2.071(3) . ?
CT3 CT31 1.519(4) . ?
CT3 CT33 1.522(4) . ?
CT3 CT32 1.530(4) . ?
CT31 HT3A 0.9599 . ?
CT31 HT3B 0.9599 . ?
CT31 HT3C 0.9599 . ?
CT32 HT3D 0.9599 . ?
CT32 HT3E 0.9599 . ?
CT32 HT3F 0.9599 . ?
CT33 HT3G 0.9599 . ?
CT33 HT3H 0.9599 . ?
CT33 HT3I 0.9599 . ?
CT4 CT42 1.531(4) . ?
CT4 CT41 1.535(4) . ?
CT4 CT43 1.539(4) . ?
CT41 HT4A 0.9599 . ?
CT41 HT4B 0.9599 . ?
CT41 HT4C 0.9599 . ?
CT42 HT4D 0.9599 . ?
CT42 HT4E 0.9599 . ?
CT42 HT4F 0.9599 . ?
CT43 HT4G 0.9599 . ?
CT43 HT4H 0.9599 . ?
CT43 HT4I 0.9599 . ?
N21 N22 1.434(4) . ?
N21 Ga2 2.041(3) 3_566 ?
N21 H21 1.0401 . ?
N22 C2 1.461(4) . ?
N22 H22 1.0567 . ?
C2 H2A 0.9599 . ?
C2 H2B 0.9599 . ?
C2 H2C 0.9599 . ?

loop_
_geom_torsion_atom_site_label_1
_geom_torsion_atom_site_label_2
_geom_torsion_atom_site_label_3
_geom_torsion_atom_site_label_4
_geom_torsion
_geom_torsion_site_symmetry_1
_geom_torsion_site_symmetry_2
_geom_torsion_site_symmetry_3
_geom_torsion_site_symmetry_4
_geom_torsion_publ_flag
CT2 Ga1 CT1 CT12 87.0(2) . . . . ?
N11 Ga1 CT1 CT12 -136.73(18) . . . . ?
N11 Ga1 CT1 CT12 -43.2(2) 3_665 . . . ?
CT2 Ga1 CT1 CT11 -152.2(2) . . . . ?
N11 Ga1 CT1 CT11 -15.9(2) . . . . ?
N11 Ga1 CT1 CT11 77.6(2) 3_665 . . . ?
CT2 Ga1 CT1 CT13 -29.7(2) . . . . ?
N11 Ga1 CT1 CT13 106.57(19) . . . . ?
N11 Ga1 CT1 CT13 -159.86(18) 3_665 . . . ?
CT1 Ga1 CT2 CT21 -174.23(18) . . . . ?
N11 Ga1 CT2 CT21 44.7(2) . . . . ?
N11 Ga1 CT2 CT21 -45.7(2) 3_665 . . . ?
CT1 Ga1 CT2 CT22 -54.3(2) . . . . ?
N11 Ga1 CT2 CT22 164.69(19) . . . . ?
N11 Ga1 CT2 CT22 74.3(2) 3_665 . . . ?
CT1 Ga1 CT2 CT23 66.8(2) . . . . ?
N11 Ga1 CT2 CT23 -74.2(2) . . . . ?
N11 Ga1 CT2 CT23 -164.63(17) 3_665 . . . ?
CT2 Ga1 N11 N12 124.01(17) . . . . ?
CT1 Ga1 N11 N12 -16.3(2) . . . . ?
N11 Ga1 N11 N12 -124.4(2) 3_665 . . . ?
CT2 Ga1 N11 Ga1 -111.56(10) . . . 3_665 ?
CT1 Ga1 N11 Ga1 108.10(11) . . . 3_665 ?
N11 Ga1 N11 Ga1 0.0 3_665 . . 3_665 ?
Ga1 N11 N12 C1 -72.7(2) . . . . ?
Ga1 N11 N12 C1 173.82(18) 3_665 . . . ?
CT4 Ga2 CT3 CT31 -41.4(2) . . . . ?
N21 Ga2 CT3 CT31 96.7(2) 3_566 . . . ?
N21 Ga2 CT3 CT31 -175.1(2) . . . . ?
CT4 Ga2 CT3 CT33 -163.5(2) . . . . ?
N21 Ga2 CT3 CT33 -25.5(3) 3_566 . . . ?
N21 Ga2 CT3 CT33 62.8(2) . . . . ?
CT4 Ga2 CT3 CT32 77.6(2) . . . . ?
N21 Ga2 CT3 CT32 -144.41(19) 3_566 . . . ?
N21 Ga2 CT3 CT32 -56.2(2) . . . . ?
CT3 Ga2 CT4 CT42 72.2(2) . . . . ?
N21 Ga2 CT4 CT42 -69.5(2) 3_566 . . . ?
N21 Ga2 CT4 CT42 -157.65(19) . . . . ?
CT3 Ga2 CT4 CT41 -167.2(2) . . . . ?
N21 Ga2 CT4 CT41 51.1(2) 3_566 . . . ?
N21 Ga2 CT4 CT41 -37.1(2) . . . . ?
CT3 Ga2 CT4 CT43 -46.3(2) . . . . ?
N21 Ga2 CT4 CT43 172.0(2) 3_566 . . . ?
N21 Ga2 CT4 CT43 83.9(2) . . . . ?
CT4 Ga2 N21 N22 -19.2(3) . . . . ?
CT3 Ga2 N21 N22 115.4(2) . . . . ?
N21 Ga2 N21 N22 -126.8(3) 3_566 . . . ?
CT4 Ga2 N21 Ga2 107.56(12) . . . 3_566 ?
CT3 Ga2 N21 Ga2 -117.86(12) . . . 3_566 ?
N21 Ga2 N21 Ga2 0.0 3_566 . . 3_566 ?
Ga2 N21 N22 C2 71.7(3) 3_566 . . . ?
Ga2 N21 N22 C2 -171.0(2) . . . . ?
